data_7007379
loop_
_publ_author_name
'Adams, Christopher J.'
'Crawford, Paul C.'
'Guy Orpen, A.'
'Podesta, Thomas J.'

_publ_section_title
;
 Cation and anion diversity in [M(dithiooxalate)2]2- salts: structure
 robustness in crystal synthesis.
;
_journal_issue 34
_journal_name_full 'Dalton transactions (Cambridge, England : 2003)'
_journal_page_first 4078
_journal_page_last 4092
_journal_paper_doi 10.1039/b604319d
_journal_year 2006
_chemical_formula_sum 'C14 H22 N2 Ni O4 S4'
_chemical_formula_weight 469.29
_chemical_name_systematic
;
?
;
_space_group_IT_number 2
_symmetry_cell_setting triclinic
_symmetry_space_group_name_Hall '-P 1'
_symmetry_space_group_name_H-M 'P -1'
_atom_sites_solution_hydrogens geom
_atom_sites_solution_primary direct
_atom_sites_solution_secondary difmap
_audit_creation_method SHELXL-97
_cell_angle_alpha 100.562(3)
_cell_angle_beta 99.931(3)
_cell_angle_gamma 103.836(3)
_cell_formula_units_Z 1
_cell_length_a 7.6921(4)
_cell_length_b 7.7277(4)
_cell_length_c 8.6131(4)
_cell_measurement_reflns_used 2600
_cell_measurement_temperature 100(2)
_cell_measurement_theta_max 68.021
_cell_measurement_theta_min 5.3585
_cell_volume 475.99(4)
_computing_cell_refinement 'SAINT (Bruker, 2001)'
_computing_data_collection 'SMART (Bruker, 2001)'
_computing_data_reduction 'SHELXTL (Bruker, 2001)'
_computing_molecular_graphics 'SHELXTL (Bruker, 2001)'
_computing_publication_material 'SHELXTL (Bruker, 2001)'
_computing_structure_refinement 'SHELXTL (Bruker, 2001)'
_computing_structure_solution 'SHELXTL (Bruker, 2001)'
_diffrn_ambient_temperature 100(2)
_diffrn_measured_fraction_theta_full 0.898
_diffrn_measured_fraction_theta_max 0.898
_diffrn_measurement_device_type 'CCD area detector'
_diffrn_measurement_method 'Frames, each covering 0.3 \% in \w'
_diffrn_radiation_monochromator 'Osmic ConFocal MaxFlux mirror optics'
_diffrn_radiation_source '4.8 kW rotating anode'
_diffrn_radiation_type CuK\a
_diffrn_radiation_wavelength 1.54178
_diffrn_reflns_av_R_equivalents 0.0340
_diffrn_reflns_av_sigmaI/netI 0.0379
_diffrn_reflns_limit_h_max 9
_diffrn_reflns_limit_h_min -9
_diffrn_reflns_limit_k_max 9
_diffrn_reflns_limit_k_min -9
_diffrn_reflns_limit_l_max 9
_diffrn_reflns_limit_l_min -10
_diffrn_reflns_number 3814
_diffrn_reflns_theta_full 68.58
_diffrn_reflns_theta_max 68.58
_diffrn_reflns_theta_min 5.36
_exptl_absorpt_coefficient_mu 5.772
_exptl_absorpt_correction_T_max 1
_exptl_absorpt_correction_T_min 0.619192
_exptl_absorpt_correction_type multi-scan
_exptl_absorpt_process_details 'SADABS (Sheldrick, 2001)'
_exptl_crystal_colour red
_exptl_crystal_density_diffrn 1.637
_exptl_crystal_density_method none
_exptl_crystal_description block
_exptl_crystal_F_000 244
_refine_diff_density_max 0.546
_refine_diff_density_min -0.467
_refine_diff_density_rms 0.085
_refine_ls_extinction_method none
_refine_ls_goodness_of_fit_ref 1.045
_refine_ls_hydrogen_treatment refall
_refine_ls_matrix_type full
_refine_ls_number_parameters 159
_refine_ls_number_reflns 1579
_refine_ls_number_restraints 0
_refine_ls_restrained_S_all 1.045
_refine_ls_R_factor_all 0.0354
_refine_ls_R_factor_gt 0.0320
_refine_ls_shift/su_max 0.000
_refine_ls_shift/su_mean 0.000
_refine_ls_structure_factor_coef Fsqd
_refine_ls_weighting_details 'calc w=1/[\s^2^(Fo^2^)+(0.0640P)^2^+0.0000P] where P=(Fo^2^+2Fc^2^)/3'
_refine_ls_weighting_scheme calc
_refine_ls_wR_factor_gt 0.0874
_refine_ls_wR_factor_ref 0.0899
_reflns_number_gt 1415
_reflns_number_total 1579
_reflns_threshold_expression >2sigma(I)
_cod_data_source_file b604319d.txt
_cod_data_source_block 12
_cod_original_sg_symbol_H-M P-1
_cod_database_code 7007379

loop_
_symmetry_equiv_pos_as_xyz
'x, y, z'
'-x, -y, -z'

loop_
_atom_site_label
_atom_site_type_symbol
_atom_site_fract_x
_atom_site_fract_y
_atom_site_fract_z
_atom_site_U_iso_or_equiv
_atom_site_adp_type
_atom_site_occupancy
_atom_site_symmetry_multiplicity
_atom_site_calc_flag
_atom_site_refinement_flags
_atom_site_disorder_assembly
_atom_site_disorder_group
Ni1 Ni 0.5000 0.0000 0.5000 0.0135(2) Uani 1 2 d S . .
S2 S 0.77140(7) -0.04238(7) 0.55253(6) 0.01560(19) Uani 1 1 d . . .
S1 S 0.38414(7) -0.26712(8) 0.33044(7) 0.0200(2) Uani 1 1 d . . .
O1 O 0.5392(2) -0.5315(2) 0.2692(2) 0.0301(4) Uani 1 1 d . . .
O2 O 0.8670(2) -0.3434(2) 0.46847(19) 0.0196(4) Uani 1 1 d . . .
N1 N 0.8199(3) 0.2941(3) 0.2663(2) 0.0164(4) Uani 1 1 d . . .
C7 C 0.6921(3) 0.1150(3) 0.1689(3) 0.0162(5) Uani 1 1 d . . .
C2 C 0.7458(3) -0.2655(3) 0.4558(2) 0.0152(5) Uani 1 1 d . . .
C6 C 0.8013(3) -0.0153(3) 0.1150(3) 0.0158(5) Uani 1 1 d . . .
C1 C 0.5571(3) -0.3748(3) 0.3433(3) 0.0199(5) Uani 1 1 d . . .
C4 C 1.0546(3) 0.2575(3) 0.1105(3) 0.0165(5) Uani 1 1 d . . .
C5 C 0.9390(3) 0.0629(3) 0.0193(2) 0.0148(5) Uani 1 1 d . . .
C3 C 0.9405(3) 0.3814(3) 0.1672(3) 0.0191(5) Uani 1 1 d . . .
H3B H 1.010(3) 0.496(4) 0.232(3) 0.024(7) Uiso 1 1 d . . .
H6B H 0.719(4) -0.133(4) 0.051(3) 0.020(6) Uiso 1 1 d . . .
H7B H 0.620(3) 0.139(3) 0.076(3) 0.011(6) Uiso 1 1 d . . .
H1A H 0.749(4) 0.365(4) 0.301(4) 0.028(7) Uiso 1 1 d . . .
H4B H 1.124(4) 0.317(4) 0.049(4) 0.032(8) Uiso 1 1 d . . .
H5A H 0.875(3) 0.078(3) -0.086(3) 0.015(6) Uiso 1 1 d . . .
H6A H 0.864(3) -0.044(3) 0.209(3) 0.019(6) Uiso 1 1 d . . .
H4A H 1.136(4) 0.249(4) 0.201(4) 0.035(8) Uiso 1 1 d . . .
H7A H 0.608(3) 0.065(3) 0.237(3) 0.017(6) Uiso 1 1 d . . .
H3A H 0.860(3) 0.398(3) 0.077(3) 0.015(6) Uiso 1 1 d . . .
H1B H 0.892(4) 0.278(4) 0.357(4) 0.032(7) Uiso 1 1 d . . .

loop_
_atom_site_aniso_label
_atom_site_aniso_U_11
_atom_site_aniso_U_22
_atom_site_aniso_U_33
_atom_site_aniso_U_23
_atom_site_aniso_U_13
_atom_site_aniso_U_12
Ni1 0.0131(3) 0.0142(3) 0.0112(3) 0.0011(2) -0.0021(2) 0.0048(2)
S2 0.0144(3) 0.0164(3) 0.0126(3) -0.0008(2) -0.0036(2) 0.0058(2)
S1 0.0153(3) 0.0164(3) 0.0223(3) -0.0028(2) -0.0057(2) 0.0059(2)
O1 0.0233(9) 0.0195(9) 0.0370(10) -0.0088(8) -0.0093(8) 0.0094(7)
O2 0.0192(8) 0.0208(8) 0.0169(8) 0.0001(7) -0.0034(6) 0.0105(7)
N1 0.0169(10) 0.0173(10) 0.0124(9) -0.0012(8) -0.0023(7) 0.0076(8)
C7 0.0154(11) 0.0169(11) 0.0127(11) 0.0013(9) -0.0029(9) 0.0036(9)
C2 0.0185(12) 0.0166(11) 0.0086(10) 0.0014(9) 0.0007(9) 0.0041(10)
C6 0.0180(12) 0.0151(11) 0.0121(11) 0.0017(9) -0.0018(9) 0.0051(10)
C1 0.0197(12) 0.0200(12) 0.0172(12) 0.0017(10) -0.0012(9) 0.0064(10)
C4 0.0176(12) 0.0159(11) 0.0147(11) 0.0027(9) 0.0008(9) 0.0052(9)
C5 0.0165(11) 0.0160(11) 0.0089(10) 0.0017(9) -0.0040(8) 0.0048(9)
C3 0.0200(12) 0.0148(11) 0.0194(12) 0.0020(10) 0.0000(9) 0.0040(10)

loop_
_atom_type_symbol
_atom_type_description
_atom_type_scat_dispersion_real
_atom_type_scat_dispersion_imag
_atom_type_scat_source
C C 0.0181 0.0091 'International Tables Vol C Tables 4.2.6.8 and 6.1.1.4'
H H 0.0000 0.0000 'International Tables Vol C Tables 4.2.6.8 and 6.1.1.4'
N N 0.0311 0.0180 'International Tables Vol C Tables 4.2.6.8 and 6.1.1.4'
O O 0.0492 0.0322 'International Tables Vol C Tables 4.2.6.8 and 6.1.1.4'
S S 0.3331 0.5567 'International Tables Vol C Tables 4.2.6.8 and 6.1.1.4'
Ni Ni -3.0029 0.5091 'International Tables Vol C Tables 4.2.6.8 and 6.1.1.4'

loop_
_geom_angle_atom_site_label_1
_geom_angle_atom_site_label_2
_geom_angle_atom_site_label_3
_geom_angle
_geom_angle_site_symmetry_1
_geom_angle_site_symmetry_3
_geom_angle_publ_flag
S2 Ni1 S2 179.999(1) . 2_656 ?
S2 Ni1 S1 92.49(2) . . ?
S2 Ni1 S1 87.51(2) 2_656 . ?
S2 Ni1 S1 87.51(2) . 2_656 ?
S2 Ni1 S1 92.49(2) 2_656 2_656 ?
S1 Ni1 S1 180.0 . 2_656 ?
C2 S2 Ni1 105.99(8) . . ?
C1 S1 Ni1 105.72(8) . . ?
C7 N1 C3 110.74(18) . . ?
N1 C7 C6 109.84(18) . . ?
O2 C2 C1 117.6(2) . . ?
O2 C2 S2 124.70(17) . . ?
C1 C2 S2 117.67(16) . . ?
C7 C6 C5 112.83(19) . . ?
O1 C1 C2 118.3(2) . . ?
O1 C1 S1 124.16(18) . . ?
C2 C1 S1 117.58(17) . . ?
C3 C4 C5 113.42(18) . . ?
C6 C5 C4 110.32(19) . . ?
C6 C5 C5 111.8(2) . 2_755 ?
C4 C5 C5 111.5(2) . 2_755 ?
N1 C3 C4 109.95(19) . . ?

loop_
_geom_bond_atom_site_label_1
_geom_bond_atom_site_label_2
_geom_bond_distance
_geom_bond_site_symmetry_2
_geom_bond_publ_flag
Ni1 S2 2.1739(5) . ?
Ni1 S2 2.1739(5) 2_656 ?
Ni1 S1 2.1804(6) . ?
Ni1 S1 2.1804(6) 2_656 ?
S2 C2 1.720(2) . ?
S1 C1 1.728(2) . ?
O1 C1 1.224(3) . ?
O2 C2 1.225(3) . ?
N1 C7 1.491(3) . ?
N1 C3 1.492(3) . ?
C7 C6 1.517(3) . ?
C2 C1 1.545(3) . ?
C6 C5 1.532(3) . ?
C4 C3 1.518(3) . ?
C4 C5 1.535(3) . ?
C5 C5 1.537(4) 2_755 ?
